data_4069305
loop_
_publ_author_name
'Epshteyn, Albert'
'Trunkely, Emily F.'
'Kissounko, Denis A.'
'Fettinger, James C.'
'Sita, Lawrence R.'

_publ_section_title
;
 Experimental Modeling of Selective Alkene Oligomerization: Evidence for
 Facile Metallacyclopentane Dehydrogenation Mediated by a Transannular
 \b-Hydrogen Agostic Interaction
;
_journal_issue 8
_journal_name_full Organometallics
_journal_page_first 2520
_journal_paper_doi 10.1021/om900132u
_journal_volume 28
_journal_year 2009
_chemical_formula_sum 'C23 H42 N2 Zr'
_chemical_formula_weight 437.81
_chemical_name_systematic
; 
 ? 
;
_space_group_IT_number 2
_symmetry_cell_setting triclinic
_symmetry_space_group_name_Hall '-P 1'
_symmetry_space_group_name_H-M 'P -1'
_atom_sites_solution_hydrogens geom
_atom_sites_solution_primary direct
_atom_sites_solution_secondary difmap
_audit_creation_method SHELXL-97
_cell_angle_alpha 89.922(3)
_cell_angle_beta 77.136(3)
_cell_angle_gamma 83.892(3)
_cell_formula_units_Z 2
_cell_length_a 8.7498(12)
_cell_length_b 11.3251(16)
_cell_length_c 12.3438(18)
_cell_measurement_reflns_used 8715
_cell_measurement_temperature 173(2)
_cell_measurement_theta_max 27.475
_cell_measurement_theta_min 2.397
_cell_volume 1185.4(3)
_computing_cell_refinement 'Bruker SMART'
_computing_data_collection 'Bruker SMART'
_computing_data_reduction 'Bruker SAINT'
_computing_molecular_graphics 'Bruker SHELXTL'
_computing_publication_material 'Bruker SHELXTL'
_computing_structure_refinement 'SHELXL-97 (Sheldrick, 1997)'
_computing_structure_solution 'SHELXS-97 (Sheldrick, 1990)'
_diffrn_ambient_temperature 173(2)
_diffrn_measured_fraction_theta_full 0.996
_diffrn_measured_fraction_theta_max 0.996
_diffrn_measurement_device_type 'CCD area detector'
_diffrn_measurement_method 'phi and omega scans'
_diffrn_radiation_monochromator graphite
_diffrn_radiation_source 'fine-focus sealed tube'
_diffrn_radiation_type MoK\a
_diffrn_radiation_wavelength 0.71073
_diffrn_reflns_av_R_equivalents 0.0000
_diffrn_reflns_av_sigmaI/netI 0.0171
_diffrn_reflns_limit_h_max 11
_diffrn_reflns_limit_h_min -10
_diffrn_reflns_limit_k_max 14
_diffrn_reflns_limit_k_min -14
_diffrn_reflns_limit_l_max 16
_diffrn_reflns_limit_l_min 0
_diffrn_reflns_number 5442
_diffrn_reflns_theta_full 27.50
_diffrn_reflns_theta_max 27.50
_diffrn_reflns_theta_min 2.40
_exptl_absorpt_coefficient_mu 0.472
_exptl_absorpt_correction_T_max 0.9061
_exptl_absorpt_correction_T_min 0.8574
_exptl_crystal_colour Colorless
_exptl_crystal_density_diffrn 1.227
_exptl_crystal_density_meas 0
_exptl_crystal_density_method 'not measured'
_exptl_crystal_description Block
_exptl_crystal_F_000 468
_exptl_crystal_size_max 0.34
_exptl_crystal_size_mid 0.24
_exptl_crystal_size_min 0.21
_refine_diff_density_max 0.593
_refine_diff_density_min -0.343
_refine_diff_density_rms 0.049
_refine_ls_extinction_coef 0.0017(10)
_refine_ls_extinction_expression Fc^*^=kFc[1+0.001xFc^2^\l^3^/sin(2\q)]^-1/4^
_refine_ls_extinction_method SHELXL
_refine_ls_goodness_of_fit_ref 1.080
_refine_ls_hydrogen_treatment mixed
_refine_ls_matrix_type full
_refine_ls_number_parameters 408
_refine_ls_number_reflns 5444
_refine_ls_number_restraints 9
_refine_ls_restrained_S_all 1.080
_refine_ls_R_factor_all 0.0243
_refine_ls_R_factor_gt 0.0226
_refine_ls_shift/su_max 0.002
_refine_ls_shift/su_mean 0.000
_refine_ls_structure_factor_coef Fsqd
_refine_ls_weighting_details 'calc w=1/[\s^2^(Fo^2^)+(0.0490P)^2^+0.0000P] where P=(Fo^2^+2Fc^2^)/3'
_refine_ls_weighting_scheme calc
_refine_ls_wR_factor_gt 0.0652
_refine_ls_wR_factor_ref 0.0660
_reflns_number_gt 5185
_reflns_number_total 5444
_reflns_threshold_expression >2sigma(I)
_cod_data_source_file om900132u_si_006.cif
_cod_data_source_block cmpd_9
_cod_depositor_comments
;
The following automatic conversions were performed:

'_symmetry_cell_setting' value 'Triclinic' changed to 'triclinic'
according to /home/saulius/struct/CIF-dictionaries/cif_core.dic
dictionary named 'cif_core.dic' version 2.4.2 from 2011-04-26.

Automatic conversion script
Id: cif_fix_values 1715 2011-07-08 13:25:40Z adriana 
;
_cod_original_sg_symbol_H-M P-1
_cod_database_code 4069305

loop_
_symmetry_equiv_pos_as_xyz
'x, y, z'
'-x, -y, -z'

loop_
_atom_site_label
_atom_site_type_symbol
_atom_site_fract_x
_atom_site_fract_y
_atom_site_fract_z
_atom_site_U_iso_or_equiv
_atom_site_adp_type
_atom_site_occupancy
_atom_site_symmetry_multiplicity
_atom_site_calc_flag
_atom_site_refinement_flags
Zr1 Zr 0.225545(17) 0.761222(13) 0.750693(12) 0.02360(6) Uani 1 1 d .
N1 N 0.08435(17) 0.60495(12) 0.74389(12) 0.0274(3) Uani 1 1 d .
N2 N -0.02693(16) 0.76423(13) 0.84569(11) 0.0274(3) Uani 1 1 d .
CNT1 C 0.25872(10) 0.90276(7) 0.62511(7) 0.000 Uiso 0.00 1 d P
C1 C 0.1400(2) 0.87941(16) 0.59939(15) 0.0314(4) Uani 1 1 d .
C2 C 0.1496(2) 0.96455(15) 0.68117(15) 0.0305(4) Uani 1 1 d .
C3 C 0.3095(2) 0.96374(15) 0.68592(14) 0.0286(3) Uani 1 1 d .
C4 C 0.3995(2) 0.87883(16) 0.60643(15) 0.0295(3) Uani 1 1 d .
C5 C 0.2950(2) 0.82727(17) 0.55266(15) 0.0311(4) Uani 1 1 d .
C6 C -0.0083(3) 0.8512(2) 0.5666(2) 0.0466(5) Uani 1 1 d D
H6A H 0.003(5) 0.836(3) 0.4894(10) 0.109(13) Uiso 1 1 d D
H6B H -0.083(4) 0.920(3) 0.576(3) 0.18(2) Uiso 1 1 d D
H6C H -0.069(4) 0.792(2) 0.600(3) 0.104(13) Uiso 1 1 d D
C7 C 0.0166(3) 1.04833(19) 0.7458(2) 0.0455(5) Uani 1 1 d .
H7A H 0.019(4) 1.060(3) 0.817(3) 0.064(9) Uiso 1 1 d .
H7B H -0.086(4) 1.027(3) 0.743(2) 0.069(9) Uiso 1 1 d .
H7C H 0.015(4) 1.127(3) 0.710(2) 0.069(9) Uiso 1 1 d .
C8 C 0.3738(3) 1.04837(18) 0.7524(2) 0.0416(5) Uani 1 1 d .
H8A H 0.392(4) 1.110(3) 0.713(3) 0.072(10) Uiso 1 1 d .
H8B H 0.480(4) 1.009(3) 0.770(3) 0.072(9) Uiso 1 1 d .
H8C H 0.303(4) 1.077(3) 0.816(3) 0.067(9) Uiso 1 1 d .
C9 C 0.5760(2) 0.8594(2) 0.5761(2) 0.0414(5) Uani 1 1 d .
H9A H 0.626(4) 0.783(3) 0.536(3) 0.079(10) Uiso 1 1 d .
H9B H 0.617(4) 0.847(3) 0.638(3) 0.085(11) Uiso 1 1 d .
H9C H 0.613(4) 0.913(3) 0.538(3) 0.082(11) Uiso 1 1 d .
C10 C 0.3434(3) 0.7431(2) 0.45465(19) 0.0496(5) Uani 1 1 d .
H10A H 0.376(4) 0.789(3) 0.393(3) 0.087(11) Uiso 1 1 d .
H10B H 0.256(4) 0.699(3) 0.443(3) 0.074(9) Uiso 1 1 d .
H10C H 0.419(4) 0.679(3) 0.461(3) 0.077(10) Uiso 1 1 d .
C11 C -0.0331(2) 0.64977(15) 0.82631(14) 0.0265(3) Uani 1 1 d .
C12 C -0.1604(3) 0.5831(2) 0.8940(2) 0.0434(5) Uani 1 1 d .
H12A H -0.201(3) 0.620(3) 0.956(3) 0.053(8) Uiso 1 1 d .
H12B H -0.118(3) 0.501(3) 0.902(2) 0.060(8) Uiso 1 1 d .
H12C H -0.248(4) 0.572(3) 0.859(3) 0.079(10) Uiso 1 1 d .
C13 C 0.1062(3) 0.48153(16) 0.70027(18) 0.0369(4) Uani 1 1 d .
C14 C -0.0416(3) 0.4454(2) 0.6686(3) 0.0548(6) Uani 1 1 d .
H14A H -0.111(4) 0.422(3) 0.726(3) 0.062(9) Uiso 1 1 d .
H14B H -0.005(4) 0.368(3) 0.618(2) 0.064(8) Uiso 1 1 d .
H14C H -0.077(4) 0.504(3) 0.631(2) 0.053(8) Uiso 1 1 d .
C15 C 0.2344(4) 0.4770(2) 0.5943(2) 0.0543(6) Uani 1 1 d .
H15A H 0.208(5) 0.519(3) 0.550(3) 0.083(12) Uiso 1 1 d .
H15B H 0.258(4) 0.398(3) 0.568(2) 0.063(8) Uiso 1 1 d .
H15C H 0.339(4) 0.498(2) 0.610(2) 0.059(8) Uiso 1 1 d .
C16 C 0.1606(4) 0.3937(2) 0.7817(3) 0.0577(7) Uani 1 1 d .
H16A H 0.253(4) 0.416(3) 0.793(2) 0.057(8) Uiso 1 1 d .
H16B H 0.184(4) 0.318(3) 0.742(3) 0.084(10) Uiso 1 1 d .
H16C H 0.081(4) 0.387(3) 0.847(3) 0.090(12) Uiso 1 1 d .
C17 C -0.1364(2) 0.83152(18) 0.93660(16) 0.0333(4) Uani 1 1 d .
H17A H -0.081(3) 0.9017(19) 0.9491(18) 0.031(5) Uiso 1 1 d .
H17B H -0.153(3) 0.787(2) 1.007(2) 0.048(7) Uiso 1 1 d .
C18 C -0.2943(2) 0.8726(2) 0.9091(2) 0.0423(5) Uani 1 1 d .
H18A H -0.280(3) 0.919(3) 0.844(2) 0.061(8) Uiso 1 1 d .
H18B H -0.354(3) 0.925(2) 0.963(2) 0.052(7) Uiso 1 1 d .
H18C H -0.352(3) 0.816(2) 0.901(2) 0.046(7) Uiso 1 1 d .
C19 C 0.2608(2) 0.83452(17) 0.91234(15) 0.0315(4) Uani 1 1 d .
H19A H 0.367(3) 0.853(2) 0.9025(18) 0.035(6) Uiso 1 1 d .
H19B H 0.200(3) 0.905(2) 0.9408(19) 0.040(6) Uiso 1 1 d .
C20 C 0.2369(3) 0.7362(2) 0.99867(18) 0.0406(4) Uani 1 1 d .
H20A H 0.125(3) 0.741(2) 1.032(2) 0.051(7) Uiso 1 1 d .
H20B H 0.271(3) 0.663(2) 0.962(2) 0.049(7) Uiso 1 1 d .
C21 C 0.3202(2) 0.7491(2) 1.08991(17) 0.0419(4) Uani 1 1 d .
H21 H 0.297(3) 0.829(2) 1.128(2) 0.049(7) Uiso 1 1 d .
C22 C 0.4289(3) 0.6738(3) 1.1158(3) 0.0589(6) Uani 1 1 d .
H22A H 0.454(4) 0.602(3) 1.068(2) 0.063(8) Uiso 1 1 d .
H22B H 0.480(4) 0.689(3) 1.172(3) 0.078(10) Uiso 1 1 d .
C23 C 0.4556(2) 0.63952(19) 0.7343(2) 0.0413(4) Uani 1 1 d .
H23A H 0.528(3) 0.686(2) 0.762(2) 0.049(7) Uiso 1 1 d .
H23B H 0.512(3) 0.608(2) 0.656(2) 0.051(7) Uiso 1 1 d .
H23C H 0.437(3) 0.571(3) 0.782(2) 0.062(8) Uiso 1 1 d .

loop_
_atom_site_aniso_label
_atom_site_aniso_U_11
_atom_site_aniso_U_22
_atom_site_aniso_U_33
_atom_site_aniso_U_23
_atom_site_aniso_U_13
_atom_site_aniso_U_12
Zr1 0.02067(8) 0.02211(8) 0.02849(9) 0.00375(7) -0.00656(5) -0.00226(6)
N1 0.0300(7) 0.0222(6) 0.0311(7) 0.0003(5) -0.0084(6) -0.0043(5)
N2 0.0229(6) 0.0288(6) 0.0302(7) -0.0020(6) -0.0047(5) -0.0044(6)
C1 0.0278(8) 0.0368(9) 0.0325(9) 0.0134(7) -0.0109(7) -0.0071(7)
C2 0.0294(8) 0.0267(8) 0.0337(9) 0.0094(7) -0.0048(7) -0.0009(6)
C3 0.0308(9) 0.0243(7) 0.0313(8) 0.0077(6) -0.0071(7) -0.0056(6)
C4 0.0250(8) 0.0320(8) 0.0314(9) 0.0080(7) -0.0042(7) -0.0066(7)
C5 0.0311(9) 0.0349(9) 0.0276(8) 0.0055(7) -0.0053(7) -0.0080(7)
C6 0.0375(11) 0.0591(13) 0.0526(13) 0.0197(11) -0.0249(10) -0.0161(10)
C7 0.0406(12) 0.0335(10) 0.0543(13) 0.0102(9) 0.0007(10) 0.0083(8)
C8 0.0528(13) 0.0300(9) 0.0462(12) 0.0050(8) -0.0150(10) -0.0145(9)
C9 0.0224(9) 0.0478(12) 0.0521(12) 0.0097(10) -0.0025(8) -0.0073(8)
C10 0.0589(14) 0.0541(14) 0.0337(10) -0.0069(10) -0.0008(9) -0.0176(12)
C11 0.0251(8) 0.0285(8) 0.0285(8) 0.0053(6) -0.0102(6) -0.0062(6)
C12 0.0419(11) 0.0416(11) 0.0446(12) 0.0060(9) 0.0005(9) -0.0171(9)
C13 0.0433(11) 0.0223(8) 0.0467(11) -0.0031(7) -0.0138(9) -0.0030(7)
C14 0.0581(15) 0.0462(13) 0.0670(17) -0.0119(12) -0.0239(13) -0.0150(11)
C15 0.0608(16) 0.0398(12) 0.0553(15) -0.0177(11) 0.0000(12) -0.0020(11)
C16 0.0674(17) 0.0291(10) 0.0795(19) 0.0103(11) -0.0251(15) 0.0009(11)
C17 0.0248(8) 0.0408(10) 0.0330(9) -0.0055(8) -0.0043(7) -0.0025(7)
C18 0.0260(9) 0.0451(11) 0.0532(13) -0.0086(10) -0.0061(9) 0.0018(8)
C19 0.0300(9) 0.0362(9) 0.0321(9) 0.0063(7) -0.0125(7) -0.0096(7)
C20 0.0429(11) 0.0470(12) 0.0374(10) 0.0113(9) -0.0160(8) -0.0154(9)
C21 0.0400(10) 0.0517(12) 0.0342(9) 0.0079(9) -0.0101(8) -0.0020(9)
C22 0.0489(14) 0.0678(16) 0.0624(16) 0.0196(13) -0.0207(12) 0.0002(12)
C23 0.0304(9) 0.0380(10) 0.0546(13) 0.0068(9) -0.0113(9) 0.0037(8)

loop_
_atom_type_symbol
_atom_type_description
_atom_type_scat_dispersion_real
_atom_type_scat_dispersion_imag
_atom_type_scat_source
C C 0.0033 0.0016 'International Tables Vol C Tables 4.2.6.8 and 6.1.1.4'
H H 0.0000 0.0000 'International Tables Vol C Tables 4.2.6.8 and 6.1.1.4'
N N 0.0061 0.0033 'International Tables Vol C Tables 4.2.6.8 and 6.1.1.4'
Zr Zr -2.9673 0.5597 'International Tables Vol C Tables 4.2.6.8 and 6.1.1.4'

loop_
_geom_angle_atom_site_label_1
_geom_angle_atom_site_label_2
_geom_angle_atom_site_label_3
_geom_angle
CNT1 Zr1 N2 112.74(4)
CNT1 Zr1 C19 108.21(5)
N2 Zr1 C19 83.32(6)
CNT1 Zr1 N1 125.04(4)
N2 Zr1 N1 58.29(5)
C19 Zr1 N1 122.29(6)
CNT1 Zr1 C23 109.72(6)
N2 Zr1 C23 137.14(7)
C19 Zr1 C23 89.09(8)
N1 Zr1 C23 92.31(7)
CNT1 Zr1 C1 28.86(4)
N2 Zr1 C1 90.84(6)
C19 Zr1 C1 126.15(7)
N1 Zr1 C1 97.99(5)
C23 Zr1 C1 126.25(7)
CNT1 Zr1 C5 28.58(4)
N2 Zr1 C5 121.85(6)
C19 Zr1 C5 133.19(6)
N1 Zr1 C5 104.31(6)
C23 Zr1 C5 93.58(7)
C1 Zr1 C5 32.78(6)
CNT1 Zr1 C2 28.36(4)
N2 Zr1 C2 87.50(6)
C19 Zr1 C2 93.39(6)
N1 Zr1 C2 122.68(6)
C23 Zr1 C2 135.16(7)
C1 Zr1 C2 32.77(6)
C5 Zr1 C2 53.94(6)
CNT1 Zr1 C4 28.19(4)
N2 Zr1 C4 140.61(6)
C19 Zr1 C4 102.50(6)
N1 Zr1 C4 134.84(6)
C23 Zr1 C4 82.22(7)
C1 Zr1 C4 54.01(6)
C5 Zr1 C4 32.46(6)
C2 Zr1 C4 53.54(6)
CNT1 Zr1 C3 28.13(4)
N2 Zr1 C3 114.93(6)
C19 Zr1 C3 80.50(6)
N1 Zr1 C3 151.94(5)
C23 Zr1 C3 105.16(7)
C1 Zr1 C3 53.97(6)
C5 Zr1 C3 53.71(6)
C2 Zr1 C3 32.24(6)
C4 Zr1 C3 32.23(6)
C11 N1 C13 124.97(15)
C11 N1 Zr1 92.82(9)
C13 N1 Zr1 140.07(12)
C11 N2 C17 122.56(15)
C11 N2 Zr1 93.84(10)
C17 N2 Zr1 138.81(11)
C5 C1 C2 107.73(16)
C5 C1 C6 126.1(2)
C2 C1 C6 126.15(19)
C5 C1 Zr1 74.32(10)
C2 C1 Zr1 74.86(10)
C6 C1 Zr1 117.62(12)
C3 C2 C1 108.22(16)
C3 C2 C7 125.02(19)
C1 C2 C7 126.60(19)
C3 C2 Zr1 74.85(9)
C1 C2 Zr1 72.37(9)
C7 C2 Zr1 122.32(13)
C2 C3 C4 107.87(15)
C2 C3 C8 125.73(18)
C4 C3 C8 125.97(18)
C2 C3 Zr1 72.91(9)
C4 C3 Zr1 73.49(9)
C8 C3 Zr1 125.26(12)
C5 C4 C3 108.10(16)
C5 C4 C9 126.50(18)
C3 C4 C9 124.99(17)
C5 C4 Zr1 72.66(9)
C3 C4 Zr1 74.28(9)
C9 C4 Zr1 124.68(13)
C4 C5 C1 108.07(16)
C4 C5 C10 125.34(18)
C1 C5 C10 126.24(19)
C4 C5 Zr1 74.89(10)
C1 C5 Zr1 72.90(10)
C10 C5 Zr1 123.53(15)
C1 C6 H6A 115(2)
C1 C6 H6B 110(3)
H6A C6 H6B 99(2)
C1 C6 H6C 124(2)
H6A C6 H6C 103(2)
H6B C6 H6C 103(2)
C2 C7 H7A 115(2)
C2 C7 H7B 113.9(19)
H7A C7 H7B 108(3)
C2 C7 H7C 109.9(18)
H7A C7 H7C 108(3)
H7B C7 H7C 101(3)
C3 C8 H8A 107(2)
C3 C8 H8B 109.9(17)
H8A C8 H8B 110(3)
C3 C8 H8C 114(2)
H8A C8 H8C 105(3)
H8B C8 H8C 111(3)
C4 C9 H9A 117.6(19)
C4 C9 H9B 111(2)
H9A C9 H9B 97(3)
C4 C9 H9C 111(3)
H9A C9 H9C 106(3)
H9B C9 H9C 113(3)
C5 C10 H10A 106(2)
C5 C10 H10B 112.7(19)
H10A C10 H10B 109(3)
C5 C10 H10C 116(2)
H10A C10 H10C 113(3)
H10B C10 H10C 100(3)
N2 C11 N1 112.16(14)
N2 C11 C12 121.50(17)
N1 C11 C12 126.34(16)
C11 C12 H12A 110(2)
C11 C12 H12B 109.7(17)
H12A C12 H12B 113(3)
C11 C12 H12C 115.2(19)
H12A C12 H12C 106(3)
H12B C12 H12C 102(2)
N1 C13 C15 106.46(16)
N1 C13 C14 112.36(18)
C15 C13 C14 107.1(2)
N1 C13 C16 111.70(18)
C15 C13 C16 108.5(2)
C14 C13 C16 110.5(2)
C13 C14 H14A 113(2)
C13 C14 H14B 106.0(17)
H14A C14 H14B 104(2)
C13 C14 H14C 107.3(19)
H14A C14 H14C 116(3)
H14B C14 H14C 111(2)
C13 C15 H15A 111(3)
C13 C15 H15B 108.7(18)
H15A C15 H15B 111(3)
C13 C15 H15C 111.0(16)
H15A C15 H15C 111(3)
H15B C15 H15C 104(2)
C13 C16 H16A 106.2(18)
C13 C16 H16B 105(2)
H16A C16 H16B 108(3)
C13 C16 H16C 112(2)
H16A C16 H16C 116(3)
H16B C16 H16C 109(3)
N2 C17 C18 112.98(16)
N2 C17 H17A 104.3(12)
C18 C17 H17A 110.4(13)
N2 C17 H17B 112.1(15)
C18 C17 H17B 110.0(15)
H17A C17 H17B 106.8(19)
C17 C18 H18A 110.6(18)
C17 C18 H18B 110.5(17)
H18A C18 H18B 103(2)
C17 C18 H18C 115.1(17)
H18A C18 H18C 109(2)
H18B C18 H18C 108(2)
C20 C19 Zr1 107.76(12)
C20 C19 H19A 107.8(13)
Zr1 C19 H19A 109.3(13)
C20 C19 H19B 110.3(14)
Zr1 C19 H19B 117.2(15)
H19A C19 H19B 104.0(19)
C21 C20 C19 113.53(17)
C21 C20 H20A 107.6(16)
C19 C20 H20A 107.5(16)
C21 C20 H20B 110.1(17)
C19 C20 H20B 108.4(16)
H20A C20 H20B 110(2)
C22 C21 C20 127.1(3)
C22 C21 H21 118.2(16)
C20 C21 H21 114.3(15)
C21 C22 H22A 113.1(18)
C21 C22 H22B 123(2)
H22A C22 H22B 124(3)
Zr1 C23 H23A 106.0(15)
Zr1 C23 H23B 117.3(15)
H23A C23 H23B 107(2)
Zr1 C23 H23C 109.5(17)
H23A C23 H23C 108(2)
H23B C23 H23C 108(2)

loop_
_geom_bond_atom_site_label_1
_geom_bond_atom_site_label_2
_geom_bond_distance
Zr1 CNT1 2.2245(8)
Zr1 N2 2.2554(13)
Zr1 C19 2.2582(18)
Zr1 N1 2.2754(14)
Zr1 C23 2.285(2)
Zr1 C1 2.4985(17)
Zr1 C5 2.5169(18)
Zr1 C2 2.5306(17)
Zr1 C4 2.5455(17)
Zr1 C3 2.5556(16)
N1 C11 1.332(2)
N1 C13 1.476(2)
N2 C11 1.327(2)
N2 C17 1.458(2)
C1 C5 1.415(3)
C1 C2 1.419(3)
C1 C6 1.508(3)
C2 C3 1.413(2)
C2 C7 1.498(3)
C3 C4 1.416(3)
C3 C8 1.494(3)
C4 C5 1.415(3)
C4 C9 1.498(3)
C5 C10 1.497(3)
C6 H6A 0.951(10)
C6 H6B 0.953(10)
C6 H6C 0.942(10)
C7 H7A 0.89(3)
C7 H7B 0.96(3)
C7 H7C 0.99(3)
C8 H8A 0.86(3)
C8 H8B 1.05(3)
C8 H8C 0.92(3)
C9 H9A 1.00(3)
C9 H9B 0.92(4)
C9 H9C 0.82(4)
C10 H10A 0.93(4)
C10 H10B 0.99(3)
C10 H10C 0.95(4)
C11 C12 1.507(3)
C12 H12A 0.86(3)
C12 H12B 0.98(3)
C12 H12C 0.98(4)
C13 C15 1.518(3)
C13 C14 1.526(3)
C13 C16 1.529(3)
C14 H14A 0.89(3)
C14 H14B 1.05(3)
C14 H14C 0.88(3)
C15 H15A 0.77(4)
C15 H15B 0.94(3)
C15 H15C 1.04(3)
C16 H16A 0.91(3)
C16 H16B 0.97(4)
C16 H16C 0.95(4)
C17 C18 1.521(3)
C17 H17A 1.00(2)
C17 H17B 1.00(3)
C18 H18A 0.95(3)
C18 H18B 0.92(3)
C18 H18C 0.88(3)
C19 C20 1.539(3)
C19 H19A 0.96(2)
C19 H19B 0.93(2)
C20 C21 1.487(3)
C20 H20A 0.97(3)
C20 H20B 0.93(3)
C21 C22 1.302(3)
C21 H21 1.00(3)
C22 H22A 0.98(3)
C22 H22B 0.93(3)
C23 H23A 0.98(3)
C23 H23B 1.03(3)
C23 H23C 0.98(3)
